data_4507031
loop_
_publ_author_name
'Cai, Song-Liang'
'Zheng, Sheng-Run'
'Wen, Zhen-Zhen'
'Fan, Jun'
'Zhang, Wei-Guang'

_publ_section_title
;
 A Series of New Three-Dimensional d--f Heterometallic Coordination
 Polymers with Rare 10-ConnectedbctNet Topology Based on Planar
 Hexanuclear Heterometallic Second Building Units
;
_journal_issue 11
_journal_name_full 'Crystal Growth &amp; Design'
_journal_page_first 5737
_journal_paper_doi 10.1021/cg301256g
_journal_volume 12
_journal_year 2012
_chemical_formula_moiety 'C22 H12 Cd N5 O8 Tb, 2(H2 O)'
_chemical_formula_sum 'C22 H16 Cd N5 O10 Tb'
_chemical_formula_weight 781.72
_chemical_name_systematic
; 
 ? 
;
_space_group_IT_number 14
_symmetry_cell_setting monoclinic
_symmetry_space_group_name_Hall '-P 2ybc'
_symmetry_space_group_name_H-M 'P 1 21/c 1'
_atom_sites_solution_hydrogens geom
_atom_sites_solution_primary direct
_atom_sites_solution_secondary difmap
_audit_creation_method SHELXL-97
_cell_angle_alpha 90.00
_cell_angle_beta 121.372(6)
_cell_angle_gamma 90.00
_cell_formula_units_Z 4
_cell_length_a 10.9838(19)
_cell_length_b 13.543(2)
_cell_length_c 20.830(3)
_cell_measurement_reflns_used 4386
_cell_measurement_temperature 298(2)
_cell_measurement_theta_max 27.81
_cell_measurement_theta_min 2.29
_cell_volume 2645.5(7)
_computing_cell_refinement 'Bruker SAINT'
_computing_data_collection 'Bruker APEX2'
_computing_data_reduction 'Bruker SAINT'
_computing_molecular_graphics 'Bruker SHELXTL'
_computing_publication_material 'Bruker SHELXTL'
_computing_structure_refinement 'SHELXL-97 (Sheldrick, 2008)'
_computing_structure_solution 'SHELXS-97 (Sheldrick, 2008)'
_diffrn_ambient_temperature 298(2)
_diffrn_measured_fraction_theta_full 0.960
_diffrn_measured_fraction_theta_max 0.960
_diffrn_radiation_monochromator graphite
_diffrn_radiation_source 'fine-focus sealed tube'
_diffrn_radiation_type MoK\a
_diffrn_radiation_wavelength 0.71073
_diffrn_reflns_av_R_equivalents 0.0578
_diffrn_reflns_av_sigmaI/netI 0.0842
_diffrn_reflns_limit_h_max 7
_diffrn_reflns_limit_h_min -12
_diffrn_reflns_limit_k_max 15
_diffrn_reflns_limit_k_min -15
_diffrn_reflns_limit_l_max 24
_diffrn_reflns_limit_l_min -19
_diffrn_reflns_number 10572
_diffrn_reflns_theta_full 24.60
_diffrn_reflns_theta_max 24.60
_diffrn_reflns_theta_min 1.89
_exptl_absorpt_coefficient_mu 3.518
_exptl_absorpt_correction_T_max 0.5701
_exptl_absorpt_correction_T_min 0.4984
_exptl_absorpt_correction_type multi-scan
_exptl_absorpt_process_details 'SADABS (Sheldrick, 1996)'
_exptl_crystal_colour colourless
_exptl_crystal_density_diffrn 1.963
_exptl_crystal_density_method 'not measured'
_exptl_crystal_description block
_exptl_crystal_F_000 1504
_exptl_crystal_size_max 0.23
_exptl_crystal_size_mid 0.21
_exptl_crystal_size_min 0.18
_refine_diff_density_max 2.808
_refine_diff_density_min -3.282
_refine_diff_density_rms 0.356
_refine_ls_extinction_method none
_refine_ls_goodness_of_fit_ref 1.093
_refine_ls_hydrogen_treatment constr
_refine_ls_matrix_type full
_refine_ls_number_parameters 347
_refine_ls_number_reflns 4265
_refine_ls_number_restraints 132
_refine_ls_restrained_S_all 1.079
_refine_ls_R_factor_all 0.1201
_refine_ls_R_factor_gt 0.0928
_refine_ls_shift/su_max 0.000
_refine_ls_shift/su_mean 0.000
_refine_ls_structure_factor_coef Fsqd
_refine_ls_weighting_details 'calc w=1/[\s^2^(Fo^2^)+(0.0000P)^2^+298.2897P] where P=(Fo^2^+2Fc^2^)/3'
_refine_ls_weighting_scheme calc
_refine_ls_wR_factor_gt 0.2208
_refine_ls_wR_factor_ref 0.2373
_reflns_number_gt 3046
_reflns_number_total 4265
_reflns_threshold_expression >2sigma(I)
_cod_data_source_file cg301256g_si_002.cif
_cod_data_source_block Tb-Cd
_cod_depositor_comments
;
The following automatic conversions were performed:

'_symmetry_cell_setting' value 'Monoclinic' changed to 'monoclinic'
according to /home/saulius/struct/CIF-dictionaries/cif_core.dic
dictionary named 'cif_core.dic' version 2.4.2 from 2011-04-26.

Automatic conversion script
Id: cif_fix_values 1891 2012-01-12 08:04:46Z andrius 
;
_cod_original_sg_symbol_H-M 'P2(1)/c  '
_cod_database_code 4507031

loop_
_symmetry_equiv_pos_as_xyz
'x, y, z'
'-x, y+1/2, -z+1/2'
'-x, -y, -z'
'x, -y-1/2, z-1/2'

loop_
_atom_site_label
_atom_site_type_symbol
_atom_site_fract_x
_atom_site_fract_y
_atom_site_fract_z
_atom_site_U_iso_or_equiv
_atom_site_adp_type
_atom_site_occupancy
_atom_site_symmetry_multiplicity
_atom_site_calc_flag
_atom_site_refinement_flags
Tb1 Tb 0.55857(11) 0.86431(8) 0.99618(5) 0.0204(3) Uani 1 1 d .
Cd1 Cd -0.00692(16) 0.64390(11) 0.73388(8) 0.0222(4) Uani 1 1 d .
O1 O 0.2091(18) 0.6681(12) 0.8369(10) 0.043(5) Uani 1 1 d .
O2 O 0.3590(18) 0.7764(11) 0.9224(9) 0.040(4) Uani 1 1 d .
O3 O 0.3877(14) 0.9835(10) 0.9203(7) 0.022(3) Uani 1 1 d .
O4 O 0.2301(16) 1.0997(12) 0.8750(8) 0.031(4) Uani 1 1 d .
O5 O 0.4290(18) 0.8610(12) 1.0609(10) 0.040(4) Uani 1 1 d .
O6 O 0.6810(19) 0.9913(12) 0.9726(10) 0.041(4) Uani 1 1 d .
O7 O 0.555(2) 0.8177(16) 0.8807(11) 0.059(5) Uani 1 1 d U
O8 O 0.751(2) 0.7848(13) 0.9885(10) 0.046(5) Uani 1 1 d .
N1 N 0.0257(18) 0.8104(12) 0.7511(9) 0.020(4) Uani 1 1 d U
N2 N 0.0275(19) 0.9765(13) 0.7649(10) 0.027(4) Uani 1 1 d .
N3 N -0.3815(19) 0.8025(15) 0.5636(10) 0.033(5) Uani 1 1 d .
N4 N 0.095(2) 0.8634(16) 1.1583(10) 0.035(5) Uani 1 1 d U
N5 N 0.867(2) 0.6685(16) 0.7968(13) 0.046(6) Uani 1 1 d .
C1 C 0.251(2) 0.7531(16) 0.8622(12) 0.027(4) Uani 1 1 d U
C2 C 0.160(2) 0.8380(15) 0.8139(11) 0.021(4) Uani 1 1 d U
C3 C 0.158(2) 0.9376(15) 0.8205(11) 0.019(4) Uani 1 1 d U
C4 C 0.262(2) 1.0079(17) 0.8722(11) 0.020(4) Uani 1 1 d U
C5 C -0.048(2) 0.8947(15) 0.7266(12) 0.023(4) Uani 1 1 d U
C6 C -0.199(2) 0.8938(16) 0.6673(13) 0.030(4) Uani 1 1 d U
C7 C -0.299(3) 0.9586(18) 0.6655(15) 0.045(5) Uani 1 1 d U
H7 H -0.2717 1.0104 0.6996 0.054 Uiso 1 1 calc R
C8 C -0.441(3) 0.9428(19) 0.6106(16) 0.051(5) Uani 1 1 d U
H8 H -0.5110 0.9851 0.6070 0.061 Uiso 1 1 calc R
C9 C -0.478(3) 0.865(2) 0.5623(16) 0.051(6) Uani 1 1 d U
H9 H -0.5737 0.8556 0.5267 0.061 Uiso 1 1 calc R
C10 C -0.246(2) 0.8201(15) 0.6134(11) 0.024(4) Uani 1 1 d U
H10 H -0.1779 0.7805 0.6123 0.028 Uiso 1 1 calc R
C11 C 0.342(2) 0.9284(18) 1.0557(14) 0.033(4) Uani 1 1 d U
C12 C 0.254(3) 0.9036(19) 1.0910(14) 0.037(4) Uani 1 1 d U
C13 C 0.271(3) 0.8157(19) 1.1301(15) 0.041(4) Uani 1 1 d U
H13 H 0.3376 0.7688 1.1351 0.049 Uiso 1 1 calc R
C14 C 0.155(3) 0.967(2) 1.0872(15) 0.042(5) Uani 1 1 d U
H14 H 0.1403 1.0271 1.0622 0.051 Uiso 1 1 calc R
C15 C 0.077(3) 0.946(2) 1.1192(16) 0.045(5) Uani 1 1 d U
H15 H 0.0076 0.9905 1.1134 0.054 Uiso 1 1 calc R
C16 C 0.189(3) 0.800(2) 1.1608(16) 0.045(5) Uani 1 1 d U
H16 H 0.1992 0.7398 1.1850 0.054 Uiso 1 1 calc R
C17 C 0.680(3) 0.785(2) 0.9167(15) 0.043(5) Uani 1 1 d U
C18 C 0.745(3) 0.746(2) 0.8756(15) 0.049(4) Uani 1 1 d U
C19 C 0.664(3) 0.727(2) 0.8001(15) 0.050(5) Uani 1 1 d U
H19 H 0.5663 0.7382 0.7735 0.061 Uiso 1 1 calc R
C20 C 0.888(3) 0.723(2) 0.9114(17) 0.055(5) Uani 1 1 d U
H20 H 0.9466 0.7319 0.9630 0.066 Uiso 1 1 calc R
C21 C 0.731(3) 0.690(2) 0.7640(16) 0.053(6) Uani 1 1 d U
H21 H 0.6743 0.6786 0.7125 0.064 Uiso 1 1 calc R
C22 C 0.944(4) 0.685(2) 0.8703(17) 0.061(6) Uani 1 1 d U
H22 H 1.0408 0.6715 0.8955 0.073 Uiso 1 1 calc R
O1W O 0.411(7) 0.560(5) 0.249(3) 0.30(4) Uani 1 1 d .
H1WA H 0.4172 0.5243 0.2844 0.364 Uiso 1 1 d R
H1WB H 0.4745 0.6043 0.2584 0.364 Uiso 1 1 d R
O2W O 0.149(14) 0.528(11) 0.081(7) 0.69(11) Uiso 1 1 d .
H2WA H 0.1854 0.5791 0.0716 0.829 Uiso 1 1 d R
H2WB H 0.2314 0.5121 0.1220 0.829 Uiso 1 1 d R

loop_
_atom_site_aniso_label
_atom_site_aniso_U_11
_atom_site_aniso_U_22
_atom_site_aniso_U_33
_atom_site_aniso_U_23
_atom_site_aniso_U_13
_atom_site_aniso_U_12
Tb1 0.0214(5) 0.0168(5) 0.0227(5) -0.0005(4) 0.0114(4) 0.0015(4)
Cd1 0.0241(8) 0.0177(8) 0.0244(8) -0.0048(6) 0.0124(7) -0.0028(7)
O1 0.036(10) 0.027(10) 0.050(11) -0.013(8) 0.009(8) 0.010(8)
O2 0.042(10) 0.017(9) 0.039(10) 0.000(7) 0.006(8) 0.006(7)
O3 0.017(7) 0.026(8) 0.014(7) 0.000(6) 0.003(6) 0.003(6)
O4 0.024(8) 0.033(9) 0.030(8) 0.003(7) 0.011(7) 0.002(7)
O5 0.047(10) 0.027(9) 0.052(11) 0.009(8) 0.031(9) 0.004(8)
O6 0.063(12) 0.023(9) 0.050(11) 0.018(8) 0.039(10) 0.017(8)
O7 0.059(9) 0.067(9) 0.056(9) -0.007(7) 0.033(7) 0.013(7)
O8 0.057(12) 0.040(11) 0.054(12) 0.017(9) 0.038(10) 0.030(9)
N1 0.022(7) 0.014(7) 0.021(7) -0.005(6) 0.009(6) 0.000(6)
N2 0.029(10) 0.027(11) 0.022(9) 0.018(8) 0.011(8) 0.013(8)
N3 0.017(10) 0.037(12) 0.025(10) -0.001(9) -0.003(8) -0.005(9)
N4 0.043(8) 0.044(9) 0.033(8) 0.007(7) 0.029(7) 0.002(7)
N5 0.055(15) 0.041(14) 0.058(15) 0.012(11) 0.040(13) 0.016(11)
C1 0.022(7) 0.020(7) 0.028(7) 0.007(6) 0.006(6) 0.010(6)
C2 0.020(7) 0.024(7) 0.019(7) 0.004(6) 0.009(6) 0.010(6)
C3 0.012(7) 0.026(8) 0.018(7) 0.000(6) 0.006(6) 0.004(6)
C4 0.012(8) 0.034(9) 0.016(8) -0.001(7) 0.007(7) -0.008(7)
C5 0.027(8) 0.017(9) 0.030(8) -0.002(7) 0.019(7) -0.008(7)
C6 0.027(7) 0.020(7) 0.035(7) -0.002(6) 0.010(6) -0.002(6)
C7 0.030(8) 0.024(8) 0.054(9) -0.011(7) 0.003(7) 0.004(7)
C8 0.027(8) 0.028(9) 0.063(10) -0.016(8) 0.000(8) 0.007(7)
C9 0.022(9) 0.035(10) 0.065(12) -0.011(9) 0.001(9) 0.010(9)
C10 0.024(9) 0.021(8) 0.024(8) -0.001(7) 0.011(7) 0.004(7)
C11 0.031(9) 0.030(10) 0.055(10) 0.001(9) 0.035(8) -0.003(8)
C12 0.038(7) 0.037(8) 0.055(8) 0.003(7) 0.038(7) -0.002(7)
C13 0.039(8) 0.039(9) 0.064(10) 0.000(8) 0.040(8) -0.003(7)
C14 0.046(9) 0.042(9) 0.056(9) 0.010(8) 0.038(8) 0.006(8)
C15 0.049(10) 0.046(11) 0.060(11) 0.006(9) 0.042(9) 0.008(9)
C16 0.042(10) 0.041(11) 0.067(11) 0.003(9) 0.040(9) 0.003(9)
C17 0.056(11) 0.052(11) 0.045(10) -0.007(9) 0.042(9) 0.011(9)
C18 0.058(9) 0.058(9) 0.046(8) -0.010(7) 0.037(8) 0.004(8)
C19 0.058(10) 0.060(10) 0.045(9) -0.012(8) 0.035(8) 0.000(9)
C20 0.061(10) 0.068(11) 0.047(9) -0.007(9) 0.036(8) 0.005(9)
C21 0.062(12) 0.060(12) 0.043(11) -0.010(10) 0.030(10) -0.004(10)
C22 0.063(12) 0.076(13) 0.050(11) -0.002(11) 0.034(10) 0.005(11)
O1W 0.38(9) 0.35(9) 0.22(6) -0.12(6) 0.18(6) -0.17(7)

loop_
_atom_type_symbol
_atom_type_description
_atom_type_scat_dispersion_real
_atom_type_scat_dispersion_imag
_atom_type_scat_source
C C 0.0033 0.0016 'International Tables Vol C Tables 4.2.6.8 and 6.1.1.4'
H H 0.0000 0.0000 'International Tables Vol C Tables 4.2.6.8 and 6.1.1.4'
Cd Cd -0.8075 1.2024 'International Tables Vol C Tables 4.2.6.8 and 6.1.1.4'
N N 0.0061 0.0033 'International Tables Vol C Tables 4.2.6.8 and 6.1.1.4'
O O 0.0106 0.0060 'International Tables Vol C Tables 4.2.6.8 and 6.1.1.4'
Tb Tb -0.1723 4.1537 'International Tables Vol C Tables 4.2.6.8 and 6.1.1.4'

loop_
_geom_angle_atom_site_label_1
_geom_angle_atom_site_label_2
_geom_angle_atom_site_label_3
_geom_angle
_geom_angle_site_symmetry_1
_geom_angle_site_symmetry_3
O2 Tb1 O3 75.6(5) . .
O2 Tb1 O6 133.9(6) . .
O3 Tb1 O6 72.9(5) . .
O2 Tb1 O5 74.0(6) . .
O3 Tb1 O5 83.8(5) . .
O6 Tb1 O5 133.4(6) . .
O2 Tb1 O8 106.8(6) . .
O3 Tb1 O8 132.1(5) . .
O6 Tb1 O8 72.9(6) . .
O5 Tb1 O8 143.8(6) . .
O2 Tb1 O7 71.5(7) . .
O3 Tb1 O7 85.3(6) . .
O6 Tb1 O7 73.1(7) . .
O5 Tb1 O7 145.4(7) . .
O8 Tb1 O7 53.2(6) . .
O2 Tb1 O4 149.2(6) . 3_677
O3 Tb1 O4 123.6(5) . 3_677
O6 Tb1 O4 76.9(6) . 3_677
O5 Tb1 O4 83.9(5) . 3_677
O8 Tb1 O4 78.8(6) . 3_677
O7 Tb1 O4 128.8(6) . 3_677
O2 Tb1 N3 77.8(6) . 4_676
O3 Tb1 N3 149.5(6) . 4_676
O6 Tb1 N3 137.5(6) . 4_676
O5 Tb1 N3 74.7(6) . 4_676
O8 Tb1 N3 70.4(6) . 4_676
O7 Tb1 N3 100.3(7) . 4_676
O4 Tb1 N3 75.8(5) 3_677 4_676
O2 Tb1 O3 133.4(5) . 3_677
O3 Tb1 O3 74.0(5) . 3_677
O6 Tb1 O3 66.7(5) . 3_677
O5 Tb1 O3 68.3(5) . 3_677
O8 Tb1 O3 119.7(6) . 3_677
O7 Tb1 O3 138.6(6) . 3_677
O4 Tb1 O3 50.3(5) 3_677 3_677
N3 Tb1 O3 115.8(5) 4_676 3_677
O2 Tb1 C4 152.0(6) . 3_677
O3 Tb1 C4 97.7(5) . 3_677
O6 Tb1 C4 66.0(6) . 3_677
O5 Tb1 C4 78.3(6) . 3_677
O8 Tb1 C4 97.7(6) . 3_677
O7 Tb1 C4 135.8(6) . 3_677
O4 Tb1 C4 25.9(5) 3_677 3_677
N3 Tb1 C4 98.7(6) 4_676 3_677
O3 Tb1 C4 25.0(5) 3_677 3_677
O2 Tb1 Tb1 107.4(4) . 3_677
O3 Tb1 Tb1 38.8(3) . 3_677
O6 Tb1 Tb1 64.2(4) . 3_677
O5 Tb1 Tb1 72.2(4) . 3_677
O8 Tb1 Tb1 136.5(5) . 3_677
O7 Tb1 Tb1 116.1(5) . 3_677
O4 Tb1 Tb1 85.2(4) 3_677 3_677
N3 Tb1 Tb1 143.2(4) 4_676 3_677
O3 Tb1 Tb1 35.2(3) 3_677 3_677
C4 Tb1 Tb1 59.3(4) 3_677 3_677
O1 Cd1 N2 101.3(6) . 2_546
O1 Cd1 N1 72.8(6) . .
N2 Cd1 N1 171.6(6) 2_546 .
O1 Cd1 N4 90.6(7) . 4_575
N2 Cd1 N4 92.9(7) 2_546 4_575
N1 Cd1 N4 93.2(7) . 4_575
O1 Cd1 N5 94.8(8) . 1_455
N2 Cd1 N5 92.5(7) 2_546 1_455
N1 Cd1 N5 82.2(7) . 1_455
N4 Cd1 N5 171.6(7) 4_575 1_455
O1 Cd1 O4 173.8(6) . 2_546
N2 Cd1 O4 72.7(6) 2_546 2_546
N1 Cd1 O4 113.3(6) . 2_546
N4 Cd1 O4 88.0(6) 4_575 2_546
N5 Cd1 O4 87.3(7) 1_455 2_546
C1 O1 Cd1 120.8(14) . .
C1 O2 Tb1 154.9(16) . .
C4 O3 Tb1 151.2(14) . .
C4 O3 Tb1 95.7(12) . 3_677
Tb1 O3 Tb1 106.0(5) . 3_677
C4 O4 Cd1 111.3(12) . 2_556
C4 O4 Tb1 96.5(12) . 3_677
Cd1 O4 Tb1 152.0(7) 2_556 3_677
C11 O5 Tb1 124.7(14) . .
C11 O6 Tb1 139.5(16) 3_677 .
C17 O7 Tb1 93.0(15) . .
C17 O8 Tb1 93.2(14) . .
C5 N1 C2 105.1(16) . .
C5 N1 Cd1 140.1(13) . .
C2 N1 Cd1 114.0(12) . .
C5 N2 C3 103.3(17) . .
C5 N2 Cd1 141.2(14) . 2_556
C3 N2 Cd1 115.5(14) . 2_556
C10 N3 C9 117(2) . .
C10 N3 Tb1 117.0(15) . 4_475
C9 N3 Tb1 124.9(15) . 4_475
C16 N4 C15 116(2) . .
C16 N4 Cd1 125.0(17) . 4_576
C15 N4 Cd1 118.0(16) . 4_576
C21 N5 C22 116(2) . .
C21 N5 Cd1 125.3(19) . 1_655
C22 N5 Cd1 117(2) . 1_655
O2 C1 O1 128(2) . .
O2 C1 C2 116(2) . .
O1 C1 C2 116.6(19) . .
C3 C2 N1 107.1(17) . .
C3 C2 C1 137(2) . .
N1 C2 C1 115.1(18) . .
C2 C3 N2 110.6(18) . .
C2 C3 C4 133.3(19) . .
N2 C3 C4 116.1(19) . .
O3 C4 O4 115.1(18) . .
O3 C4 C3 122(2) . .
O4 C4 C3 122.6(18) . .
O3 C4 Tb1 59.3(10) . 3_677
O4 C4 Tb1 57.7(10) . 3_677
C3 C4 Tb1 164.3(14) . 3_677
N1 C5 N2 113.8(18) . .
N1 C5 C6 120.8(18) . .
N2 C5 C6 125.3(19) . .
C10 C6 C7 118(2) . .
C10 C6 C5 118(2) . .
C7 C6 C5 123(2) . .
C8 C7 C6 117(2) . .
C8 C7 H7 121.3 . .
C6 C7 H7 121.3 . .
C9 C8 C7 120(2) . .
C9 C8 H8 120.0 . .
C7 C8 H8 120.0 . .
N3 C9 C8 123(2) . .
N3 C9 H9 118.5 . .
C8 C9 H9 118.5 . .
N3 C10 C6 124(2) . .
N3 C10 H10 118.0 . .
C6 C10 H10 118.0 . .
O6 C11 O5 130(2) 3_677 .
O6 C11 C12 115(2) 3_677 .
O5 C11 C12 116(2) . .
C14 C12 C13 116(2) . .
C14 C12 C11 121(2) . .
C13 C12 C11 123(2) . .
C16 C13 C12 119(2) . .
C16 C13 H13 120.4 . .
C12 C13 H13 120.4 . .
C12 C14 C15 122(3) . .
C12 C14 H14 119.2 . .
C15 C14 H14 119.2 . .
N4 C15 C14 123(2) . .
N4 C15 H15 118.5 . .
C14 C15 H15 118.5 . .
N4 C16 C13 124(3) . .
N4 C16 H16 117.8 . .
C13 C16 H16 117.8 . .
O7 C17 O8 121(2) . .
O7 C17 C18 119(2) . .
O8 C17 C18 120(2) . .
C19 C18 C20 117(3) . .
C19 C18 C17 121(3) . .
C20 C18 C17 122(3) . .
C18 C19 C21 119(3) . .
C18 C19 H19 120.6 . .
C21 C19 H19 120.6 . .
C18 C20 C22 120(3) . .
C18 C20 H20 120.1 . .
C22 C20 H20 120.1 . .
N5 C21 C19 125(3) . .
N5 C21 H21 117.4 . .
C19 C21 H21 117.4 . .
N5 C22 C20 124(3) . .
N5 C22 H22 118.1 . .
C20 C22 H22 118.1 . .
H1WA O1W H1WB 120.0 . .
H2WA O2W H2WB 93.1 . .

loop_
_geom_bond_atom_site_label_1
_geom_bond_atom_site_label_2
_geom_bond_distance
_geom_bond_site_symmetry_2
Tb1 O2 2.253(17) .
Tb1 O3 2.353(13) .
Tb1 O6 2.386(17) .
Tb1 O5 2.417(16) .
Tb1 O8 2.454(16) .
Tb1 O7 2.466(19) .
Tb1 O4 2.518(15) 3_677
Tb1 N3 2.559(19) 4_676
Tb1 O3 2.559(14) 3_677
Tb1 C4 2.96(2) 3_677
Cd1 O1 2.245(16) .
Cd1 N2 2.279(18) 2_546
Cd1 N1 2.283(16) .
Cd1 N4 2.364(18) 4_575
Cd1 N5 2.38(2) 1_455
Cd1 O4 2.392(15) 2_546
O1 C1 1.25(3) .
O2 C1 1.24(3) .
O3 C4 1.26(2) .
O3 Tb1 2.559(14) 3_677
O4 C4 1.30(3) .
O4 Cd1 2.392(15) 2_556
O4 Tb1 2.518(15) 3_677
O5 C11 1.29(3) .
O6 C11 1.20(3) 3_677
O7 C17 1.26(3) .
O8 C17 1.28(3) .
N1 C5 1.34(3) .
N1 C2 1.42(3) .
N2 C5 1.37(3) .
N2 C3 1.40(2) .
N2 Cd1 2.279(18) 2_556
N3 C10 1.32(3) .
N3 C9 1.35(3) .
N3 Tb1 2.559(19) 4_475
N4 C16 1.32(3) .
N4 C15 1.33(3) .
N4 Cd1 2.363(18) 4_576
N5 C21 1.31(3) .
N5 C22 1.33(4) .
N5 Cd1 2.38(2) 1_655
C1 C2 1.51(3) .
C2 C3 1.36(3) .
C3 C4 1.44(3) .
C4 Tb1 2.96(2) 3_677
C5 C6 1.46(3) .
C6 C10 1.39(3) .
C6 C7 1.39(3) .
C7 C8 1.39(3) .
C7 H7 0.9300 .
C8 C9 1.36(3) .
C8 H8 0.9300 .
C9 H9 0.9300 .
C10 H10 0.9300 .
C11 O6 1.20(3) 3_677
C11 C12 1.52(3) .
C12 C14 1.36(3) .
C12 C13 1.40(3) .
C13 C16 1.37(3) .
C13 H13 0.9300 .
C14 C15 1.37(3) .
C14 H14 0.9300 .
C15 H15 0.9300 .
C16 H16 0.9300 .
C17 C18 1.46(3) .
C18 C19 1.37(4) .
C18 C20 1.38(4) .
C19 C21 1.39(4) .
C19 H19 0.9300 .
C20 C22 1.38(4) .
C20 H20 0.9300 .
C21 H21 0.9300 .
C22 H22 0.9300 .
O1W H1WA 0.8600 .
O1W H1WB 0.8600 .
O2W H2WA 0.8697 .
O2W H2WB 0.8870 .

loop_
_geom_torsion_atom_site_label_1
_geom_torsion_atom_site_label_2
_geom_torsion_atom_site_label_3
_geom_torsion_atom_site_label_4
_geom_torsion
_geom_torsion_site_symmetry_1
_geom_torsion_site_symmetry_4
N2 Cd1 O1 C1 -169.1(19) 2_546 .
N1 Cd1 O1 C1 4.7(18) . .
N4 Cd1 O1 C1 97.9(19) 4_575 .
N5 Cd1 O1 C1 -75.6(19) 1_455 .
O3 Tb1 O2 C1 45(4) . .
O6 Tb1 O2 C1 -3(4) . .
O5 Tb1 O2 C1 133(4) . .
O8 Tb1 O2 C1 -85(4) . .
O7 Tb1 O2 C1 -45(4) . .
O4 Tb1 O2 C1 178(3) 3_677 .
N3 Tb1 O2 C1 -150(4) 4_676 .
O3 Tb1 O2 C1 96(4) 3_677 .
C4 Tb1 O2 C1 124(4) 3_677 .
Tb1 Tb1 O2 C1 68(4) 3_677 .
O2 Tb1 O3 C4 7(3) . .
O6 Tb1 O3 C4 153(3) . .
O5 Tb1 O3 C4 -68(3) . .
O8 Tb1 O3 C4 107(3) . .
O7 Tb1 O3 C4 79(3) . .
O4 Tb1 O3 C4 -146(3) 3_677 .
N3 Tb1 O3 C4 -23(3) 4_676 .
O3 Tb1 O3 C4 -137(3) 3_677 .
C4 Tb1 O3 C4 -145(2) 3_677 .
Tb1 Tb1 O3 C4 -137(3) 3_677 .
O2 Tb1 O3 Tb1 144.2(7) . 3_677
O6 Tb1 O3 Tb1 -69.9(6) . 3_677
O5 Tb1 O3 Tb1 69.2(6) . 3_677
O8 Tb1 O3 Tb1 -115.9(7) . 3_677
O7 Tb1 O3 Tb1 -143.7(7) . 3_677
O4 Tb1 O3 Tb1 -9.2(8) 3_677 3_677
N3 Tb1 O3 Tb1 114.0(10) 4_676 3_677
O3 Tb1 O3 Tb1 0.0 3_677 3_677
C4 Tb1 O3 Tb1 -8.1(6) 3_677 3_677
O2 Tb1 O5 C11 -94.1(19) . .
O3 Tb1 O5 C11 -17.3(19) . .
O6 Tb1 O5 C11 42(2) . .
O8 Tb1 O5 C11 169.1(17) . .
O7 Tb1 O5 C11 -90(2) . .
O4 Tb1 O5 C11 107.6(19) 3_677 .
N3 Tb1 O5 C11 -175(2) 4_676 .
O3 Tb1 O5 C11 58.0(18) 3_677 .
C4 Tb1 O5 C11 82.0(19) 3_677 .
Tb1 Tb1 O5 C11 20.7(18) 3_677 .
O2 Tb1 O6 C11 56(3) . 3_677
O3 Tb1 O6 C11 7(3) . 3_677
O5 Tb1 O6 C11 -56(3) . 3_677
O8 Tb1 O6 C11 153(3) . 3_677
O7 Tb1 O6 C11 97(3) . 3_677
O4 Tb1 O6 C11 -125(3) 3_677 3_677
N3 Tb1 O6 C11 -176(2) 4_676 3_677
O3 Tb1 O6 C11 -73(3) 3_677 3_677
C4 Tb1 O6 C11 -100(3) 3_677 3_677
Tb1 Tb1 O6 C11 -34(2) 3_677 3_677
O2 Tb1 O7 C17 -130.1(19) . .
O3 Tb1 O7 C17 153.5(18) . .
O6 Tb1 O7 C17 80.0(18) . .
O5 Tb1 O7 C17 -134.6(17) . .
O8 Tb1 O7 C17 -0.9(16) . .
O4 Tb1 O7 C17 23(2) 3_677 .
N3 Tb1 O7 C17 -56.8(18) 4_676 .
O3 Tb1 O7 C17 94.2(18) 3_677 .
C4 Tb1 O7 C17 57(2) 3_677 .
Tb1 Tb1 O7 C17 129.1(16) 3_677 .
O2 Tb1 O8 C17 51.1(17) . .
O3 Tb1 O8 C17 -34.5(19) . .
O6 Tb1 O8 C17 -80.5(17) . .
O5 Tb1 O8 C17 136.9(16) . .
O7 Tb1 O8 C17 0.9(16) . .
O4 Tb1 O8 C17 -160.1(17) 3_677 .
N3 Tb1 O8 C17 121.1(17) 4_676 .
O3 Tb1 O8 C17 -129.7(16) 3_677 .
C4 Tb1 O8 C17 -142.4(17) 3_677 .
Tb1 Tb1 O8 C17 -89.6(17) 3_677 .
O1 Cd1 N1 C5 -167(2) . .
N4 Cd1 N1 C5 103(2) 4_575 .
N5 Cd1 N1 C5 -70(2) 1_455 .
O4 Cd1 N1 C5 14(2) 2_546 .
O1 Cd1 N1 C2 1.0(13) . .
N4 Cd1 N1 C2 -88.7(14) 4_575 .
N5 Cd1 N1 C2 98.4(14) 1_455 .
O4 Cd1 N1 C2 -177.9(13) 2_546 .
Tb1 O2 C1 O1 134(3) . .
Tb1 O2 C1 C2 -45(5) . .
Cd1 O1 C1 O2 171(2) . .
Cd1 O1 C1 C2 -9(3) . .
C5 N1 C2 C3 -3(2) . .
Cd1 N1 C2 C3 -174.8(13) . .
C5 N1 C2 C1 166.9(18) . .
Cd1 N1 C2 C1 -5(2) . .
O2 C1 C2 C3 -6(4) . .
O1 C1 C2 C3 175(2) . .
O2 C1 C2 N1 -171(2) . .
O1 C1 C2 N1 10(3) . .
N1 C2 C3 N2 1(2) . .
C1 C2 C3 N2 -165(2) . .
N1 C2 C3 C4 -180(2) . .
C1 C2 C3 C4 14(4) . .
C5 N2 C3 C2 1(2) . .
Cd1 N2 C3 C2 -179.1(14) 2_556 .
C5 N2 C3 C4 -178.4(17) . .
Cd1 N2 C3 C4 1(2) 2_556 .
Tb1 O3 C4 O4 154.2(19) . .
Tb1 O3 C4 O4 15.2(18) 3_677 .
Tb1 O3 C4 C3 -23(4) . .
Tb1 O3 C4 C3 -161.6(17) 3_677 .
Tb1 O3 C4 Tb1 139(3) . 3_677
Cd1 O4 C4 O3 168.1(13) 2_556 .
Tb1 O4 C4 O3 -15.5(18) 3_677 .
Cd1 O4 C4 C3 -15(2) 2_556 .
Tb1 O4 C4 C3 161.3(17) 3_677 .
Cd1 O4 C4 Tb1 -176.4(12) 2_556 3_677
C2 C3 C4 O3 7(4) . .
N2 C3 C4 O3 -173.2(18) . .
C2 C3 C4 O4 -169(2) . .
N2 C3 C4 O4 10(3) . .
C2 C3 C4 Tb1 -83(6) . 3_677
N2 C3 C4 Tb1 96(6) . 3_677
C2 N1 C5 N2 4(2) . .
Cd1 N1 C5 N2 172.6(15) . .
C2 N1 C5 C6 -172.7(19) . .
Cd1 N1 C5 C6 -4(3) . .
C3 N2 C5 N1 -3(2) . .
Cd1 N2 C5 N1 177.4(16) 2_556 .
C3 N2 C5 C6 173(2) . .
Cd1 N2 C5 C6 -6(4) 2_556 .
N1 C5 C6 C10 -31(3) . .
N2 C5 C6 C10 153(2) . .
N1 C5 C6 C7 144(2) . .
N2 C5 C6 C7 -32(4) . .
C10 C6 C7 C8 2(4) . .
C5 C6 C7 C8 -173(2) . .
C6 C7 C8 C9 1(5) . .
C10 N3 C9 C8 -2(4) . .
Tb1 N3 C9 C8 166(2) 4_475 .
C7 C8 C9 N3 -1(5) . .
C9 N3 C10 C6 5(4) . .
Tb1 N3 C10 C6 -163.4(17) 4_475 .
C7 C6 C10 N3 -5(4) . .
C5 C6 C10 N3 170(2) . .
Tb1 O5 C11 O6 -10(4) . 3_677
Tb1 O5 C11 C12 170.5(16) . .
O6 C11 C12 C14 3(4) 3_677 .
O5 C11 C12 C14 -178(2) . .
O6 C11 C12 C13 -177(2) 3_677 .
O5 C11 C12 C13 3(4) . .
C14 C12 C13 C16 0(4) . .
C11 C12 C13 C16 179(2) . .
C13 C12 C14 C15 -1(4) . .
C11 C12 C14 C15 -180(3) . .
C16 N4 C15 C14 -4(4) . .
Cd1 N4 C15 C14 165(2) 4_576 .
C12 C14 C15 N4 2(5) . .
C15 N4 C16 C13 4(4) . .
Cd1 N4 C16 C13 -164(2) 4_576 .
C12 C13 C16 N4 -2(4) . .
Tb1 O7 C17 O8 2(3) . .
Tb1 O7 C17 C18 -178(2) . .
Tb1 O8 C17 O7 -2(3) . .
Tb1 O8 C17 C18 178(2) . .
O7 C17 C18 C19 -14(5) . .
O8 C17 C18 C19 167(3) . .
O7 C17 C18 C20 170(3) . .
O8 C17 C18 C20 -9(5) . .
C20 C18 C19 C21 -3(5) . .
C17 C18 C19 C21 -179(3) . .
C19 C18 C20 C22 3(5) . .
C17 C18 C20 C22 179(3) . .
C22 N5 C21 C19 0(5) . .
Cd1 N5 C21 C19 -164(2) 1_655 .
C18 C19 C21 N5 2(5) . .
C21 N5 C22 C20 0(5) . .
Cd1 N5 C22 C20 165(3) 1_655 .
C18 C20 C22 N5 -1(5) . .
